data_1519360
loop_
_publ_author_name
'Jones, Ray C. F.'
'Horton, Peter N.'
'Hursthouse, Michael B.'

_publ_section_title
;
 C11H10N2O5
;
_journal_name_full 'Crystal Structure Report Archive'
_journal_page_first 943
_journal_year 2002
_chemical_formula_sum 'C11 H10 N2 O5'
_chemical_formula_weight 250.21
_space_group_IT_number 2
_symmetry_cell_setting triclinic
_symmetry_space_group_name_Hall '-P 1'
_symmetry_space_group_name_H-M 'P -1'
_atom_sites_solution_hydrogens geom
_atom_sites_solution_primary direct
_atom_sites_solution_secondary difmap
_cell_angle_alpha 89.924(4)
_cell_angle_beta 72.445(4)
_cell_angle_gamma 73.549(6)
_cell_formula_units_Z 2
_cell_length_a 7.4038(5)
_cell_length_b 7.5670(6)
_cell_length_c 10.7531(11)
_cell_measurement_reflns_used 2289
_cell_measurement_temperature 120(2)
_cell_measurement_theta_max 27.485
_cell_measurement_theta_min 0.998
_cell_volume 548.53(8)
_computing_cell_refinement ' DENZO (Otwinowski & Minor, 1997) and COLLECT (Hooft, 1998)'
_computing_data_collection ' DENZO (Otwinowski and Minor, 1997)'
_computing_data_reduction ' DENZO (Otwinowski & Minor, 1997) and COLLECT (Hooft, 1998)'
_computing_molecular_graphics 'PLATON (Spek, 1990)'
_computing_structure_refinement 'SHELXL-97 (Sheldrick, 1997b)'
_computing_structure_solution 'SHELXS-97 (Sheldrick, 1997a)'
_diffrn_ambient_temperature 120(2)
_diffrn_detector_area_resol_mean 9.091
_diffrn_measured_fraction_theta_full 0.991
_diffrn_measured_fraction_theta_max 0.991
_diffrn_measurement_device_type 'Nonius KappaCCD Area Detector'
_diffrn_measurement_method '\f and \w scans to fill Ewald Sphere'
_diffrn_radiation_monochromator graphite
_diffrn_radiation_source 'Nonius FR591 rotating anode'
_diffrn_radiation_type MoK\a
_diffrn_radiation_wavelength 0.71073
_diffrn_reflns_av_R_equivalents 0.1680
_diffrn_reflns_av_sigmaI/netI 0.1235
_diffrn_reflns_limit_h_max 9
_diffrn_reflns_limit_h_min -9
_diffrn_reflns_limit_k_max 9
_diffrn_reflns_limit_k_min -9
_diffrn_reflns_limit_l_max 13
_diffrn_reflns_limit_l_min -13
_diffrn_reflns_number 9153
_diffrn_reflns_theta_full 26.37
_diffrn_reflns_theta_max 26.37
_diffrn_reflns_theta_min 3.99
_exptl_absorpt_coefficient_mu 0.122
_exptl_absorpt_correction_T_max 0.9976
_exptl_absorpt_correction_T_min 0.9643
_exptl_absorpt_correction_type multi-scan
_exptl_absorpt_process_details 'SORTAV Blessing (1997)'
_exptl_crystal_colour Colourless
_exptl_crystal_density_diffrn 1.515
_exptl_crystal_density_method 'not measured'
_exptl_crystal_description Needle
_exptl_crystal_F_000 260
_exptl_crystal_size_max 0.30
_exptl_crystal_size_mid 0.02
_exptl_crystal_size_min 0.02
_refine_diff_density_max 0.293
_refine_diff_density_min -0.321
_refine_diff_density_rms 0.071
_refine_ls_extinction_coef 0.029(6)
_refine_ls_extinction_expression Fc^*^=kFc[1+0.001xFc^2^\l^3^/sin(2\q)]^-1/4^
_refine_ls_extinction_method SHELXL
_refine_ls_goodness_of_fit_ref 1.035
_refine_ls_hydrogen_treatment mixed
_refine_ls_matrix_type full
_refine_ls_number_parameters 204
_refine_ls_number_reflns 2231
_refine_ls_number_restraints 0
_refine_ls_restrained_S_all 1.035
_refine_ls_R_factor_all 0.1517
_refine_ls_R_factor_gt 0.0759
_refine_ls_shift/su_max 0.000
_refine_ls_shift/su_mean 0.000
_refine_ls_structure_factor_coef Fsqd
_refine_ls_weighting_details 'calc w=1/[\s^2^(Fo^2^)+(0.0421P)^2^+0.5117P] where P=(Fo^2^+2Fc^2^)/3'
_refine_ls_weighting_scheme calc
_refine_ls_wR_factor_gt 0.1387
_refine_ls_wR_factor_ref 0.1693
_reflns_number_gt 1260
_reflns_number_total 2231
_reflns_threshold_expression >2sigma(I)
_cod_data_source_file eCrystal-943.cif
_cod_data_source_block s92
_cod_depositor_comments
;
Citation :
Jones, Ray C.F. and Horton, Peter N. and Hursthouse, Michael B. (2002) 
University of Southampton, Crystal Structure Report Archive. 
(doi:10.5258/ecrystals/943)

More at:
http://ecrystals.chem.soton.ac.uk/943/

The following automatic conversions were performed:

'_symmetry_cell_setting' value 'Triclinic' changed to 'triclinic'
according to the built-in table from CIF Core dictionary named
'cif_core.dic' version 2.4.1 from 2010-06-29.

Automatic conversion script
Id: cif_fix_values 3105 2015-03-04 15:46:00Z robertas 
;
_cod_original_sg_symbol_H-M P-1
_cod_database_code 1519360

loop_
_symmetry_equiv_pos_as_xyz
'x, y, z'
'-x, -y, -z'

loop_
_atom_site_label
_atom_site_type_symbol
_atom_site_fract_x
_atom_site_fract_y
_atom_site_fract_z
_atom_site_U_iso_or_equiv
_atom_site_adp_type
_atom_site_occupancy
_atom_site_symmetry_multiplicity
_atom_site_calc_flag
_atom_site_refinement_flags
_atom_site_disorder_assembly
_atom_site_disorder_group
O1 O 0.3498(4) 0.0834(4) 0.3696(3) 0.0349(8) Uani 1 1 d . . .
O2 O 0.1383(4) 0.0691(4) 0.7448(2) 0.0261(7) Uani 1 1 d . . .
O3 O -0.1814(4) 0.1866(4) 0.8678(3) 0.0321(7) Uani 1 1 d . . .
O4 O 0.1434(4) 0.5028(4) 1.3387(3) 0.0355(8) Uani 1 1 d . . .
O5 O 0.4459(4) 0.4075(4) 1.2087(3) 0.0344(8) Uani 1 1 d . . .
N1 N 0.2362(5) -0.0927(4) 0.5407(3) 0.0257(8) Uani 1 1 d . . .
N2 N 0.2686(5) 0.4226(4) 1.2363(3) 0.0264(8) Uani 1 1 d . . .
C1 C 0.3577(6) -0.0556(6) 0.4266(4) 0.0268(9) Uani 1 1 d . . .
C2 C 0.4924(6) -0.2553(6) 0.4012(4) 0.0290(9) Uani 1 1 d . . .
C3 C 0.3521(6) -0.2878(6) 0.5336(4) 0.0281(9) Uani 1 1 d . . .
C4 C 0.0690(6) 0.0229(6) 0.6393(4) 0.0275(9) Uani 1 1 d . . .
C5 C -0.0061(5) 0.1538(5) 0.8546(4) 0.0228(8) Uani 1 1 d . . .
C6 C 0.0721(5) 0.2082(5) 0.9566(4) 0.0210(8) Uani 1 1 d . . .
C7 C 0.2761(6) 0.1748(5) 0.9347(4) 0.0241(9) Uani 1 1 d . . .
C8 C 0.3417(6) 0.2434(5) 1.0270(4) 0.0247(9) Uani 1 1 d . . .
C9 C 0.2014(5) 0.3408(5) 1.1403(4) 0.0240(9) Uani 1 1 d . . .
C10 C -0.0014(6) 0.3699(6) 1.1666(4) 0.0258(9) Uani 1 1 d . . .
C11 C -0.0653(5) 0.3046(5) 1.0727(4) 0.0242(9) Uani 1 1 d . . .
H2A H 0.632(8) -0.261(7) 0.398(5) 0.052(14) Uiso 1 1 d . . .
H2B H 0.499(7) -0.345(7) 0.323(5) 0.053(14) Uiso 1 1 d . . .
H3A H 0.398(7) -0.309(6) 0.618(5) 0.043(12) Uiso 1 1 d . . .
H3B H 0.277(5) -0.378(5) 0.526(4) 0.022(10) Uiso 1 1 d . . .
H4A H 0.006(7) 0.139(7) 0.603(5) 0.043(12) Uiso 1 1 d . . .
H4B H -0.027(6) -0.049(5) 0.676(4) 0.021(10) Uiso 1 1 d . . .
H7 H 0.368(6) 0.120(5) 0.856(4) 0.022(10) Uiso 1 1 d . . .
H8 H 0.475(7) 0.222(7) 1.013(5) 0.046(13) Uiso 1 1 d . . .
H10 H -0.088(6) 0.442(6) 1.245(4) 0.027(10) Uiso 1 1 d . . .
H11 H -0.207(7) 0.327(6) 1.087(4) 0.044(13) Uiso 1 1 d . . .

loop_
_atom_site_aniso_label
_atom_site_aniso_U_11
_atom_site_aniso_U_22
_atom_site_aniso_U_33
_atom_site_aniso_U_23
_atom_site_aniso_U_13
_atom_site_aniso_U_12
O1 0.0365(16) 0.0324(17) 0.0401(17) 0.0106(14) -0.0143(13) -0.0144(14)
O2 0.0197(13) 0.0338(16) 0.0229(15) -0.0040(12) -0.0060(11) -0.0056(12)
O3 0.0185(13) 0.0422(18) 0.0331(16) 0.0008(13) -0.0065(11) -0.0068(13)
O4 0.0367(16) 0.0361(18) 0.0290(17) -0.0070(14) -0.0071(14) -0.0067(14)
O5 0.0255(15) 0.0449(19) 0.0353(17) -0.0013(14) -0.0124(12) -0.0110(14)
N1 0.0271(17) 0.0247(18) 0.0223(18) 0.0002(14) -0.0067(14) -0.0045(15)
N2 0.0279(18) 0.0229(19) 0.0235(18) -0.0014(14) -0.0054(14) -0.0029(15)
C1 0.028(2) 0.029(2) 0.028(2) 0.0025(18) -0.0126(17) -0.0113(18)
C2 0.030(2) 0.026(2) 0.029(2) -0.0018(18) -0.0053(18) -0.0099(19)
C3 0.027(2) 0.027(2) 0.028(2) 0.0013(17) -0.0067(17) -0.0057(19)
C4 0.0215(19) 0.033(2) 0.028(2) -0.0037(18) -0.0119(17) -0.0042(19)
C5 0.0208(19) 0.022(2) 0.024(2) 0.0028(16) -0.0070(16) -0.0051(16)
C6 0.0194(18) 0.020(2) 0.026(2) 0.0067(16) -0.0103(15) -0.0063(16)
C7 0.0196(18) 0.025(2) 0.024(2) 0.0010(17) -0.0045(17) -0.0038(17)
C8 0.0198(19) 0.026(2) 0.025(2) 0.0019(16) -0.0062(16) -0.0032(17)
C9 0.026(2) 0.020(2) 0.028(2) 0.0025(16) -0.0115(16) -0.0047(17)
C10 0.024(2) 0.028(2) 0.020(2) -0.0002(18) -0.0014(17) -0.0048(18)
C11 0.0197(19) 0.022(2) 0.027(2) 0.0064(17) -0.0066(16) -0.0014(17)

loop_
_atom_type_symbol
_atom_type_description
_atom_type_scat_dispersion_real
_atom_type_scat_dispersion_imag
_atom_type_scat_source
C C 0.0033 0.0016 'International Tables Vol C Tables 4.2.6.8 and 6.1.1.4'
H H 0.0000 0.0000 'International Tables Vol C Tables 4.2.6.8 and 6.1.1.4'
N N 0.0061 0.0033 'International Tables Vol C Tables 4.2.6.8 and 6.1.1.4'
O O 0.0106 0.0060 'International Tables Vol C Tables 4.2.6.8 and 6.1.1.4'

loop_
_geom_angle_atom_site_label_1
_geom_angle_atom_site_label_2
_geom_angle_atom_site_label_3
_geom_angle
_geom_angle_site_symmetry_1
_geom_angle_site_symmetry_3
C5 O2 C4 114.8(3) . .
C1 N1 C4 132.0(4) . .
C1 N1 C3 95.5(3) . .
C4 N1 C3 132.1(3) . .
O5 N2 O4 123.9(3) . .
O5 N2 C9 118.1(3) . .
O4 N2 C9 118.0(3) . .
O1 C1 N1 132.1(4) . .
O1 C1 C2 136.2(4) . .
N1 C1 C2 91.7(3) . .
C1 C2 C3 86.0(3) . .
C1 C2 H2A 111(3) . .
C3 C2 H2A 117(3) . .
C1 C2 H2B 121(3) . .
C3 C2 H2B 112(3) . .
H2A C2 H2B 109(4) . .
N1 C3 C2 86.8(3) . .
N1 C3 H3A 109(3) . .
C2 C3 H3A 122(2) . .
N1 C3 H3B 114(2) . .
C2 C3 H3B 115(2) . .
H3A C3 H3B 110(3) . .
N1 C4 O2 107.4(3) . .
N1 C4 H4A 111(3) . .
O2 C4 H4A 110(3) . .
N1 C4 H4B 109(2) . .
O2 C4 H4B 108(2) . .
H4A C4 H4B 112(3) . .
O3 C5 O2 123.4(3) . .
O3 C5 C6 123.8(3) . .
O2 C5 C6 112.8(3) . .
C11 C6 C7 120.4(3) . .
C11 C6 C5 117.7(3) . .
C7 C6 C5 121.8(3) . .
C8 C7 C6 120.0(4) . .
C8 C7 H7 118(2) . .
C6 C7 H7 122(2) . .
C9 C8 C7 118.1(4) . .
C9 C8 H8 122(3) . .
C7 C8 H8 120(3) . .
C8 C9 C10 123.0(4) . .
C8 C9 N2 118.6(3) . .
C10 C9 N2 118.3(3) . .
C11 C10 C9 118.3(4) . .
C11 C10 H10 124(2) . .
C9 C10 H10 117(2) . .
C10 C11 C6 120.1(3) . .
C10 C11 H11 120(3) . .
C6 C11 H11 119(3) . .

loop_
_geom_bond_atom_site_label_1
_geom_bond_atom_site_label_2
_geom_bond_distance
_geom_bond_site_symmetry_2
O1 C1 1.213(5) .
O2 C5 1.342(5) .
O2 C4 1.458(4) .
O3 C5 1.214(4) .
O4 N2 1.227(4) .
O5 N2 1.226(4) .
N1 C1 1.367(5) .
N1 C4 1.421(5) .
N1 C3 1.472(5) .
N2 C9 1.478(5) .
C1 C2 1.528(6) .
C2 C3 1.555(6) .
C2 H2A 1.01(5) .
C2 H2B 1.06(5) .
C3 H3A 1.06(5) .
C3 H3B 1.02(4) .
C4 H4A 1.01(5) .
C4 H4B 1.00(4) .
C5 C6 1.492(5) .
C6 C11 1.394(5) .
C6 C7 1.404(5) .
C7 C8 1.388(6) .
C7 H7 0.92(4) .
C8 C9 1.383(6) .
C8 H8 0.92(5) .
C9 C10 1.393(5) .
C10 C11 1.382(6) .
C10 H10 0.95(5) .
C11 H11 0.98(5) .
